data_7048080
loop_
_publ_author_name
'Abad Gal\'an, Laura'
'Sobolev, Alexandre N.'
'Zysman-Colman, Eli'
'Ogden, Mark I.'
'Massi, Massimiliano'

_publ_section_title
;
 Lanthanoid complexes supported by retro-Claisen condensation products of
 \b-triketonates.
;
_journal_issue 48
_journal_name_full 'Dalton transactions (Cambridge, England : 2003)'
_journal_page_first 17469
_journal_page_last 17478
_journal_paper_doi 10.1039/c8dt03585g
_journal_volume 47
_journal_year 2018
_chemical_formula_moiety 'C116 H122 Eu2 O16, 4(C2 H6 O)'
_chemical_formula_sum 'C124 H146 Eu2 O20'
_chemical_formula_weight 2260.32
_space_group_crystal_system monoclinic
_space_group_IT_number 14
_space_group_name_Hall '-P 2yn'
_space_group_name_H-M_alt 'P 1 21/n 1'
_symmetry_space_group_name_Hall '-P 2yn'
_symmetry_space_group_name_H-M 'P 1 21/n 1'
_atom_sites_solution_hydrogens mixed
_audit_creation_method SHELXL-2014/7
_audit_update_record
;
2018-05-31 deposited with the CCDC.
2018-11-13 downloaded from the CCDC.
;
_cell_angle_alpha 90
_cell_angle_beta 110.583(1)
_cell_angle_gamma 90
_cell_formula_units_Z 2
_cell_length_a 15.0498(1)
_cell_length_b 20.7837(1)
_cell_length_c 19.1261(2)
_cell_measurement_reflns_used 23830
_cell_measurement_temperature 100(2)
_cell_measurement_theta_max 67.142
_cell_measurement_theta_min 3.223
_cell_volume 5600.57(8)
_computing_cell_refinement 'CrysAlisPro 1.171.38.46 (Rigaku OD, 2015)'
_computing_data_collection 'CrysAlisPro 1.171.38.46 (Rigaku OD, 2015)'
_computing_data_reduction 'CrysAlisPro 1.171.38.46 (Rigaku OD, 2015)'
_computing_publication_material 'SHELXL-2014/7 (Sheldrick, 2015)'
_computing_structure_refinement 'SHELXL-2014/7 (Sheldrick, 2015)'
_computing_structure_solution 'SHELXS (Sheldrick, 2015)'
_diffrn_ambient_temperature 100(2)
_diffrn_detector_area_resol_mean 10.4738
_diffrn_measured_fraction_theta_full 0.996
_diffrn_measured_fraction_theta_max 0.996
_diffrn_measurement_device_type 'Oxford Diffraction Gemini-R Ultra, Ruby CCD'
_diffrn_measurement_method '\w scans'
_diffrn_orient_matrix_type 'CrysAlisPro convention (1999,Acta A55,543-557)'
_diffrn_orient_matrix_UB_11 -0.0792839
_diffrn_orient_matrix_UB_12 0.0028296
_diffrn_orient_matrix_UB_13 0.0334
_diffrn_orient_matrix_UB_21 -0.0585115
_diffrn_orient_matrix_UB_22 0.0442055
_diffrn_orient_matrix_UB_23 -0.0643531
_diffrn_orient_matrix_UB_31 -0.0472354
_diffrn_orient_matrix_UB_32 -0.0594940
_diffrn_orient_matrix_UB_33 -0.0463221
_diffrn_radiation_monochromator mirror
_diffrn_radiation_source 'Enhance Ultra (Cu) X-ray Source'
_diffrn_radiation_type CuK\a
_diffrn_radiation_wavelength 1.54178
_diffrn_reflns_av_R_equivalents 0.0485
_diffrn_reflns_av_unetI/netI 0.0312
_diffrn_reflns_Laue_measured_fraction_full 0.996
_diffrn_reflns_Laue_measured_fraction_max 0.996
_diffrn_reflns_limit_h_max 17
_diffrn_reflns_limit_h_min -17
_diffrn_reflns_limit_k_max 24
_diffrn_reflns_limit_k_min -24
_diffrn_reflns_limit_l_max 22
_diffrn_reflns_limit_l_min -22
_diffrn_reflns_number 61717
_diffrn_reflns_point_group_measured_fraction_full 0.996
_diffrn_reflns_point_group_measured_fraction_max 0.996
_diffrn_reflns_theta_full 67.296
_diffrn_reflns_theta_max 67.296
_diffrn_reflns_theta_min 3.238
_exptl_absorpt_coefficient_mu 8.475
_exptl_absorpt_correction_T_max 0.647
_exptl_absorpt_correction_T_min 0.495
_exptl_absorpt_correction_type analytical
_exptl_absorpt_process_details
;
CrysAlisPro 1.171.38.46 (Rigaku Oxford Diffraction, 2015)
Analytical numeric absorption correction using a multifaceted crystal
            model based on expressions derived by R.C. Clark & J.S. Reid.
(Clark, R. C. & Reid, J. S. (1995). Acta Cryst. A51, 887-897)
Empirical absorption correction using spherical harmonics,
 implemented in SCALE3 ABSPACK scaling algorithm.
;
_exptl_crystal_colour 'pale yellow'
_exptl_crystal_density_diffrn 1.340
_exptl_crystal_description prism
_exptl_crystal_F_000 2352
_exptl_crystal_size_max 0.160
_exptl_crystal_size_mid 0.110
_exptl_crystal_size_min 0.080
_refine_diff_density_max 0.676
_refine_diff_density_min -0.333
_refine_diff_density_rms 0.058
_refine_ls_extinction_method none
_refine_ls_goodness_of_fit_ref 1.000
_refine_ls_hydrogen_treatment mixed
_refine_ls_matrix_type full
_refine_ls_number_parameters 697
_refine_ls_number_reflns 10001
_refine_ls_number_restraints 14
_refine_ls_restrained_S_all 1.000
_refine_ls_R_factor_all 0.0359
_refine_ls_R_factor_gt 0.0289
_refine_ls_shift/su_max 0.003
_refine_ls_shift/su_mean 0.000
_refine_ls_structure_factor_coef Fsqd
_refine_ls_weighting_details 'w=1/[\s^2^(Fo^2^)+(0.0385P)^2^+2.1500P] where P=(Fo^2^+2Fc^2^)/3'
_refine_ls_weighting_scheme calc
_refine_ls_wR_factor_gt 0.0667
_refine_ls_wR_factor_ref 0.0707
_reflns_Friedel_coverage 0.000
_reflns_number_gt 8766
_reflns_number_total 10001
_reflns_threshold_expression 'I > 2\s(I)'
_cod_data_source_file c8dt03585g2.cif
_cod_data_source_block mxm267la
_cod_depositor_comments 'Adding full bibliography for 7048079--7048089.cif.'
_cod_original_cell_volume 5600.56(8)
_cod_database_code 7048080
_shelx_shelxl_version_number 2014/7
_shelx_space_group_comment
;
The symmetry employed for this shelxl refinement is uniquely defined
by the following loop, which should always be used as a source of
symmetry information in preference to the above space-group names.
They are only intended as comments.
;
_shelx_estimated_absorpt_t_min 0.344
_shelx_estimated_absorpt_t_max 0.550

loop_
_space_group_symop_operation_xyz
'x, y, z'
'-x+1/2, y+1/2, -z+1/2'
'-x, -y, -z'
'x-1/2, -y-1/2, z-1/2'

loop_
_atom_site_label
_atom_site_type_symbol
_atom_site_fract_x
_atom_site_fract_y
_atom_site_fract_z
_atom_site_U_iso_or_equiv
_atom_site_adp_type
_atom_site_occupancy
_atom_site_site_symmetry_order
_atom_site_calc_flag
_atom_site_refinement_flags_posn
_atom_site_refinement_flags_adp
_atom_site_refinement_flags_occupancy
_atom_site_disorder_assembly
_atom_site_disorder_group
Eu1 Eu 0.56820(2) 0.52371(2) 0.10846(2) 0.01962(5) Uani 1 1 d . . . . .
O11 O 0.52152(11) 0.53660(8) 0.21144(9) 0.0256(4) Uani 1 1 d . . . . .
O12 O 0.69322(11) 0.56551(8) 0.20720(9) 0.0251(3) Uani 1 1 d . . . . .
C11 C 0.65675(17) 0.56262(11) 0.31775(14) 0.0242(5) Uani 1 1 d . . . . .
C110 C 0.56256(17) 0.54009(11) 0.28186(13) 0.0241(5) Uani 1 1 d . . . . .
C111 C 0.50534(17) 0.51776(11) 0.32728(13) 0.0242(5) Uani 1 1 d . . . . .
C112 C 0.54004(17) 0.47092(12) 0.38206(14) 0.0261(5) Uani 1 1 d . . . . .
H112 H 0.6026 0.4549 0.3931 0.031 Uiso 1 1 calc R U . . .
C113 C 0.48397(19) 0.44715(12) 0.42111(14) 0.0294(5) Uani 1 1 d . . . . .
C114 C 0.39435(19) 0.47341(12) 0.40605(15) 0.0306(6) Uani 1 1 d . . . . .
H114 H 0.3564 0.4586 0.4333 0.037 Uiso 1 1 calc R U . . .
C115 C 0.35851(18) 0.52097(13) 0.35196(15) 0.0297(5) Uani 1 1 d . . . . .
C116 C 0.41447(18) 0.54228(12) 0.31184(14) 0.0280(5) Uani 1 1 d . . . . .
H116 H 0.3903 0.5737 0.2738 0.034 Uiso 1 1 calc R U . . .
C117 C 0.5189(2) 0.39374(14) 0.47701(16) 0.0370(6) Uani 1 1 d . . . . .
H11A H 0.4930 0.3992 0.5170 0.056 Uiso 1 1 calc R U . . .
H11B H 0.5884 0.3949 0.4983 0.056 Uiso 1 1 calc R U . . .
H11C H 0.4982 0.3523 0.4522 0.056 Uiso 1 1 calc R U . . .
C118 C 0.2611(2) 0.54916(15) 0.33723(18) 0.0404(7) Uani 1 1 d . . . . .
H11D H 0.2482 0.5821 0.2982 0.061 Uiso 0.5 1 calc R U P A 1
H11E H 0.2587 0.5687 0.3832 0.061 Uiso 0.5 1 calc R U P A 1
H11F H 0.2134 0.5150 0.3208 0.061 Uiso 0.5 1 calc R U P A 1
H11G H 0.2441 0.5445 0.3819 0.061 Uiso 0.5 1 calc R U P B 2
H11H H 0.2146 0.5264 0.2954 0.061 Uiso 0.5 1 calc R U P B 2
H11I H 0.2615 0.5949 0.3248 0.061 Uiso 0.5 1 calc R U P B 2
C120 C 0.71475(17) 0.57893(11) 0.27549(13) 0.0231(5) Uani 1 1 d . . . . .
C121 C 0.80429(17) 0.61704(11) 0.30858(13) 0.0244(5) Uani 1 1 d . . . . .
H21 H 0.856(2) 0.4197(14) 0.2071(16) 0.030(7) Uiso 1 1 d . . . . .
C122 C 0.87748(17) 0.60490(12) 0.28181(13) 0.0248(5) Uani 1 1 d . . . . .
H122 H 0.8718 0.5706 0.2476 0.030 Uiso 1 1 calc R U . . .
C123 C 0.95901(17) 0.64266(12) 0.30480(14) 0.0272(5) Uani 1 1 d . . . . .
C124 C 0.96437(18) 0.69364(12) 0.35361(15) 0.0292(5) Uani 1 1 d . . . . .
H124 H 1.0195 0.7200 0.3690 0.035 Uiso 1 1 calc R U . . .
C125 C 0.89200(18) 0.70714(12) 0.38039(14) 0.0286(5) Uani 1 1 d . . . . .
C126 C 0.81147(18) 0.66801(12) 0.35774(13) 0.0264(5) Uani 1 1 d . . . . .
H126 H 0.7613 0.6761 0.3759 0.032 Uiso 1 1 calc R U . . .
C127 C 1.04008(19) 0.62781(14) 0.27846(17) 0.0355(6) Uani 1 1 d . . . . .
H12A H 1.0741 0.6676 0.2766 0.053 Uiso 1 1 calc R U . . .
H12B H 1.0153 0.6086 0.2285 0.053 Uiso 1 1 calc R U . . .
H12C H 1.0837 0.5975 0.3131 0.053 Uiso 1 1 calc R U . . .
C128 C 0.8995(2) 0.76305(14) 0.43218(17) 0.0396(7) Uani 1 1 d . . . . .
H12D H 0.9519 0.7556 0.4794 0.059 Uiso 1 1 calc R U . . .
H12E H 0.8400 0.7674 0.4419 0.059 Uiso 1 1 calc R U . . .
H12F H 0.9115 0.8026 0.4090 0.059 Uiso 1 1 calc R U . . .
O13 O 0.64698(13) 0.60896(9) 0.42871(10) 0.0331(4) Uani 1 1 d . . . . .
C130 C 0.69068(18) 0.57325(12) 0.40043(14) 0.0281(5) Uani 1 1 d . . . . .
C131 C 0.77652(19) 0.53857(13) 0.45004(14) 0.0304(6) Uani 1 1 d . . . . .
C132 C 0.80523(18) 0.48017(13) 0.42848(14) 0.0297(5) Uani 1 1 d . . . . .
H132 H 0.7732 0.4641 0.3795 0.036 Uiso 1 1 calc R U . . .
C133 C 0.87973(19) 0.44531(14) 0.47740(15) 0.0344(6) Uani 1 1 d . . . . .
C134 C 0.9278(2) 0.47107(14) 0.54790(16) 0.0378(6) Uani 1 1 d . . . . .
H134 H 0.9799 0.4480 0.5814 0.045 Uiso 1 1 calc R U . . .
C135 C 0.9022(2) 0.52939(15) 0.57072(15) 0.0383(7) Uani 1 1 d . . . . .
C136 C 0.8248(2) 0.56252(14) 0.52171(15) 0.0344(6) Uani 1 1 d . . . . .
H136 H 0.8048 0.6017 0.5371 0.041 Uiso 1 1 calc R U . . .
C137 C 0.9073(2) 0.38017(15) 0.45670(17) 0.0417(7) Uani 1 1 d . . . . .
H13A H 0.9761 0.3789 0.4680 0.063 Uiso 1 1 calc R U . . .
H13B H 0.8744 0.3726 0.4032 0.063 Uiso 1 1 calc R U . . .
H13C H 0.8894 0.3468 0.4854 0.063 Uiso 1 1 calc R U . . .
C138 C 0.9554(3) 0.55524(18) 0.64778(17) 0.0528(9) Uani 1 1 d . . . . .
H13D H 0.9269 0.5960 0.6548 0.079 Uiso 0.5 1 calc R U P C 1
H13E H 1.0219 0.5624 0.6534 0.079 Uiso 0.5 1 calc R U P C 1
H13F H 0.9521 0.5241 0.6853 0.079 Uiso 0.5 1 calc R U P C 1
H13G H 1.0191 0.5363 0.6667 0.079 Uiso 0.5 1 calc R U P D 2
H13H H 0.9212 0.5441 0.6812 0.079 Uiso 0.5 1 calc R U P D 2
H13I H 0.9606 0.6021 0.6455 0.079 Uiso 0.5 1 calc R U P D 2
O21 O 0.69817(12) 0.49453(8) 0.07334(9) 0.0269(4) Uani 1 1 d . . . . .
O22 O 0.63037(12) 0.42806(8) 0.17126(10) 0.0288(4) Uani 1 1 d . . . . .
C21 C 0.79021(18) 0.43371(12) 0.17782(15) 0.0290(5) Uani 1 1 d . . . . .
C210 C 0.77955(18) 0.47438(11) 0.11833(14) 0.0257(5) Uani 1 1 d . . . . .
C211 C 0.86582(18) 0.49740(13) 0.10424(14) 0.0277(5) Uani 1 1 d . . . . .
C212 C 0.95189(19) 0.46348(13) 0.13056(15) 0.0317(6) Uani 1 1 d . . . . .
H212 H 0.9549 0.4238 0.1560 0.038 Uiso 1 1 calc R U . . .
C213 C 1.0330(2) 0.48696(14) 0.12012(16) 0.0356(6) Uani 1 1 d . . . . .
C214 C 1.0265(2) 0.54466(14) 0.08274(17) 0.0372(6) Uani 1 1 d . . . . .
H214 H 1.0815 0.5611 0.0754 0.045 Uiso 1 1 calc R U . . .
C215 C 0.9424(2) 0.57955(13) 0.05540(15) 0.0339(6) Uani 1 1 d . . . . .
C216 C 0.86207(19) 0.55480(13) 0.06671(15) 0.0313(6) Uani 1 1 d . . . . .
H216 H 0.8039 0.5778 0.0483 0.038 Uiso 1 1 calc R U . . .
C217 C 1.1256(2) 0.45045(17) 0.14924(19) 0.0469(7) Uani 1 1 d . . . . .
H21A H 1.1500 0.4438 0.1086 0.070 Uiso 1 1 calc R U . . .
H21B H 1.1150 0.4087 0.1688 0.070 Uiso 1 1 calc R U . . .
H21C H 1.1718 0.4752 0.1893 0.070 Uiso 1 1 calc R U . . .
C218 C 0.9404(2) 0.64242(15) 0.01623(19) 0.0445(7) Uani 1 1 d . . . . .
H21D H 0.8744 0.6563 -0.0082 0.067 Uiso 1 1 calc R U . . .
H21E H 0.9703 0.6370 -0.0214 0.067 Uiso 1 1 calc R U . . .
H21F H 0.9751 0.6749 0.0527 0.067 Uiso 1 1 calc R U . . .
C220 C 0.71478(18) 0.40648(12) 0.19567(14) 0.0276(5) Uani 1 1 d . . . . .
C221 C 0.73324(18) 0.34864(12) 0.24456(14) 0.0285(5) Uani 1 1 d . . . . .
C222 C 0.66427(19) 0.32775(12) 0.27241(14) 0.0298(5) Uani 1 1 d . . . . .
H222 H 0.6078 0.3521 0.2627 0.036 Uiso 1 1 calc R U . . .
C223 C 0.67741(19) 0.27140(12) 0.31450(14) 0.0304(6) Uani 1 1 d . . . . .
C224 C 0.7600(2) 0.23608(12) 0.32776(14) 0.0308(6) Uani 1 1 d . . . . .
H224 H 0.7683 0.1971 0.3552 0.037 Uiso 1 1 calc R U . . .
C225 C 0.83107(19) 0.25638(12) 0.30173(14) 0.0299(5) Uani 1 1 d . . . . .
C226 C 0.81655(19) 0.31226(12) 0.25984(14) 0.0296(5) Uani 1 1 d . . . . .
H226 H 0.8639 0.3263 0.2410 0.036 Uiso 1 1 calc R U . . .
C227 C 0.6013(2) 0.24925(14) 0.34360(17) 0.0393(7) Uani 1 1 d . . . . .
H22A H 0.6007 0.2774 0.3845 0.059 Uiso 1 1 calc R U . . .
H22B H 0.6146 0.2050 0.3620 0.059 Uiso 1 1 calc R U . . .
H22C H 0.5394 0.2509 0.3032 0.059 Uiso 1 1 calc R U . . .
C228 C 0.9213(2) 0.21833(14) 0.31693(17) 0.0381(6) Uani 1 1 d . . . . .
H22D H 0.9303 0.1894 0.3593 0.057 Uiso 0.5 1 calc R U P . .
H22E H 0.9753 0.2479 0.3287 0.057 Uiso 0.5 1 calc R U P . .
H22F H 0.9170 0.1930 0.2726 0.057 Uiso 0.5 1 calc R U P . .
H22G H 0.9544 0.2335 0.2841 0.057 Uiso 0.5 1 calc R U P E 2
H22H H 0.9059 0.1726 0.3073 0.057 Uiso 0.5 1 calc R U P E 2
H22I H 0.9623 0.2241 0.3692 0.057 Uiso 0.5 1 calc R U P E 2
O31 O 0.46524(12) 0.44641(8) 0.03173(9) 0.0249(3) Uani 1 1 d . . . . .
O32 O 0.39638(12) 0.37676(8) -0.05690(9) 0.0276(4) Uani 1 1 d . . . . .
C310 C 0.41687(16) 0.39467(11) 0.00933(13) 0.0234(5) Uani 1 1 d . . . . .
C311 C 0.38121(17) 0.35728(11) 0.06068(14) 0.0248(5) Uani 1 1 d . . . . .
C312 C 0.39304(18) 0.37935(12) 0.13192(14) 0.0278(5) Uani 1 1 d . . . . .
H312 H 0.4274 0.4179 0.1497 0.033 Uiso 1 1 calc R U . . .
C313 C 0.35503(18) 0.34551(13) 0.17725(15) 0.0313(6) Uani 1 1 d . . . . .
C314 C 0.30592(18) 0.28842(12) 0.15006(15) 0.0297(5) Uani 1 1 d . . . . .
H314 H 0.2800 0.2648 0.1809 0.036 Uiso 1 1 calc R U . . .
C315 C 0.29399(17) 0.26540(12) 0.07961(15) 0.0284(5) Uani 1 1 d . . . . .
C316 C 0.33180(18) 0.30025(12) 0.03461(14) 0.0273(5) Uani 1 1 d . . . . .
H316 H 0.3240 0.2852 -0.0141 0.033 Uiso 1 1 calc R U . . .
C317 C 0.3670(2) 0.36954(15) 0.25452(17) 0.0430(7) Uani 1 1 d . . . . .
H31A H 0.3063 0.3664 0.2625 0.065 Uiso 1 1 calc R U . . .
H31B H 0.3879 0.4145 0.2594 0.065 Uiso 1 1 calc R U . . .
H31C H 0.4146 0.3433 0.2918 0.065 Uiso 1 1 calc R U . . .
C318 C 0.2417(2) 0.20303(13) 0.05234(17) 0.0413(7) Uani 1 1 d . . . . .
H31D H 0.1864 0.2006 0.0681 0.062 Uiso 1 1 calc R U . . .
H31E H 0.2841 0.1667 0.0735 0.062 Uiso 1 1 calc R U . . .
H31F H 0.2205 0.2013 -0.0023 0.062 Uiso 1 1 calc R U . . .
O1 O 0.40856(13) 0.56986(9) 0.05816(10) 0.0344(4) Uani 1 1 d D . . . .
H1 H 0.369(2) 0.5504(16) 0.0217(14) 0.052(10) Uiso 1 1 d D . . . .
C2 C 0.3572(2) 0.61128(14) 0.08841(17) 0.0398(7) Uani 1 1 d . . . . .
H2A H 0.3302 0.6472 0.0533 0.048 Uiso 1 1 calc R U . . .
H2B H 0.4004 0.6297 0.1359 0.048 Uiso 1 1 calc R U . . .
C3 C 0.2787(3) 0.5753(2) 0.1022(2) 0.0704(12) Uani 1 1 d . . . . .
H3A H 0.2486 0.6031 0.1289 0.106 Uiso 1 1 calc R U . . .
H3B H 0.3047 0.5370 0.1325 0.106 Uiso 1 1 calc R U . . .
H3C H 0.2314 0.5622 0.0544 0.106 Uiso 1 1 calc R U . . .
O4 O 0.3282(15) 0.6946(7) 0.2415(12) 0.086(2) Uani 0.562(9) 1 d D . P F 1
H4 H 0.3870 0.6922 0.2642 0.128 Uiso 0.562(9) 1 calc R U P F 1
C5 C 0.3072(7) 0.7501(5) 0.1949(6) 0.072(3) Uani 0.562(9) 1 d D . P F 1
H5A H 0.3521 0.7528 0.1677 0.087 Uiso 0.562(9) 1 calc R U P F 1
H5B H 0.3152 0.7891 0.2262 0.087 Uiso 0.562(9) 1 calc R U P F 1
C6 C 0.2071(7) 0.7475(5) 0.1397(5) 0.093(3) Uani 0.562(9) 1 d D U P F 1
H6A H 0.1958 0.7845 0.1059 0.140 Uiso 0.562(9) 1 calc R U P F 1
H6B H 0.1624 0.7488 0.1666 0.140 Uiso 0.562(9) 1 calc R U P F 1
H6C H 0.1979 0.7076 0.1107 0.140 Uiso 0.562(9) 1 calc R U P F 1
O4' O 0.336(2) 0.7094(11) 0.2450(15) 0.086(2) Uani 0.438(9) 1 d D . P F 2
H4' H 0.3869 0.7011 0.2801 0.128 Uiso 0.438(9) 1 calc R U P F 2
C5' C 0.3417(10) 0.7721(7) 0.2165(7) 0.072(3) Uani 0.438(9) 1 d D . P F 2
H5'A H 0.4056 0.7787 0.2139 0.087 Uiso 0.438(9) 1 calc R U P F 2
H5'B H 0.3319 0.8049 0.2507 0.087 Uiso 0.438(9) 1 calc R U P F 2
C6' C 0.2679(10) 0.7805(7) 0.1399(6) 0.093(3) Uani 0.438(9) 1 d D . P F 2
H6'A H 0.2882 0.7578 0.1032 0.140 Uiso 0.438(9) 1 calc R U P F 2
H6'B H 0.2603 0.8264 0.1274 0.140 Uiso 0.438(9) 1 calc R U P F 2
H6'C H 0.2073 0.7628 0.1393 0.140 Uiso 0.438(9) 1 calc R U P F 2
O7 O 0.5123(2) 0.70120(12) 0.34917(15) 0.0639(7) Uani 1 1 d D . . . .
H7 H 0.550(3) 0.6709(16) 0.368(2) 0.084(15) Uiso 1 1 d D . . . .
C8 C 0.5256(3) 0.75106(17) 0.4023(2) 0.0580(9) Uani 1 1 d . . . . .
H8A H 0.5103 0.7344 0.4452 0.070 Uiso 1 1 calc R U . . .
H8B H 0.4809 0.7865 0.3794 0.070 Uiso 1 1 calc R U . . .
C9 C 0.6239(3) 0.77709(19) 0.4300(2) 0.0646(10) Uani 1 1 d . . . . .
H9A H 0.6270 0.8143 0.4624 0.097 Uiso 1 1 calc R U . . .
H9B H 0.6416 0.7904 0.3876 0.097 Uiso 1 1 calc R U . . .
H9C H 0.6678 0.7438 0.4585 0.097 Uiso 1 1 calc R U . . .

loop_
_atom_site_aniso_label
_atom_site_aniso_U_11
_atom_site_aniso_U_22
_atom_site_aniso_U_33
_atom_site_aniso_U_23
_atom_site_aniso_U_13
_atom_site_aniso_U_12
Eu1 0.01667(8) 0.02223(8) 0.01786(8) -0.00039(5) 0.00345(5) -0.00250(5)
O11 0.0193(8) 0.0364(9) 0.0200(9) -0.0023(7) 0.0057(7) -0.0019(7)
O12 0.0197(8) 0.0320(9) 0.0219(8) -0.0042(7) 0.0050(7) -0.0041(7)
C11 0.0194(12) 0.0263(12) 0.0251(12) -0.0002(10) 0.0056(10) 0.0002(9)
C110 0.0235(12) 0.0261(12) 0.0225(13) -0.0007(9) 0.0078(10) 0.0024(9)
C111 0.0223(12) 0.0294(12) 0.0204(12) -0.0039(9) 0.0067(10) -0.0023(9)
C112 0.0203(12) 0.0333(13) 0.0252(13) -0.0032(10) 0.0085(10) -0.0007(10)
C113 0.0324(14) 0.0304(13) 0.0263(13) -0.0036(10) 0.0115(11) -0.0030(11)
C114 0.0303(14) 0.0356(13) 0.0310(14) -0.0056(11) 0.0169(11) -0.0041(11)
C115 0.0239(13) 0.0374(14) 0.0294(14) -0.0086(11) 0.0114(11) -0.0008(10)
C116 0.0255(13) 0.0323(13) 0.0262(13) -0.0018(10) 0.0090(10) 0.0009(10)
C117 0.0407(16) 0.0388(15) 0.0352(15) 0.0043(12) 0.0179(13) 0.0020(12)
C118 0.0284(15) 0.0502(17) 0.0462(17) -0.0059(14) 0.0175(13) 0.0049(12)
C120 0.0207(12) 0.0247(12) 0.0212(12) -0.0005(9) 0.0039(9) 0.0013(9)
C121 0.0211(12) 0.0258(12) 0.0221(12) 0.0019(9) 0.0026(10) -0.0009(9)
C122 0.0220(12) 0.0282(12) 0.0222(12) -0.0001(9) 0.0053(10) 0.0017(9)
C123 0.0201(12) 0.0301(12) 0.0281(13) 0.0027(10) 0.0044(10) 0.0014(10)
C124 0.0197(12) 0.0312(13) 0.0304(13) 0.0003(10) 0.0011(10) -0.0038(10)
C125 0.0250(13) 0.0299(13) 0.0266(13) -0.0021(10) 0.0039(10) -0.0011(10)
C126 0.0236(12) 0.0321(13) 0.0221(12) -0.0014(10) 0.0063(10) -0.0003(10)
C127 0.0238(13) 0.0392(15) 0.0435(16) -0.0043(12) 0.0116(12) -0.0018(11)
C128 0.0331(15) 0.0413(15) 0.0432(17) -0.0133(13) 0.0119(13) -0.0080(12)
O13 0.0320(10) 0.0386(10) 0.0309(10) -0.0068(8) 0.0136(8) -0.0018(8)
C130 0.0246(13) 0.0327(13) 0.0279(13) -0.0021(10) 0.0102(11) -0.0061(10)
C131 0.0268(13) 0.0406(14) 0.0233(13) 0.0017(11) 0.0083(11) -0.0074(11)
C132 0.0239(13) 0.0396(14) 0.0232(13) 0.0005(11) 0.0052(10) -0.0040(11)
C133 0.0281(14) 0.0437(15) 0.0319(14) 0.0072(12) 0.0111(12) -0.0019(12)
C134 0.0283(14) 0.0499(17) 0.0304(15) 0.0091(12) 0.0044(11) -0.0016(12)
C135 0.0337(15) 0.0519(17) 0.0238(14) 0.0035(12) 0.0034(12) -0.0132(13)
C136 0.0361(15) 0.0402(15) 0.0256(13) -0.0014(11) 0.0094(11) -0.0086(12)
C137 0.0352(16) 0.0487(17) 0.0389(16) 0.0084(13) 0.0102(13) 0.0063(13)
C138 0.052(2) 0.068(2) 0.0278(16) 0.0025(15) -0.0001(14) -0.0161(17)
O21 0.0224(9) 0.0336(9) 0.0238(9) 0.0017(7) 0.0071(7) 0.0026(7)
O22 0.0226(9) 0.0314(9) 0.0288(9) 0.0039(7) 0.0045(7) 0.0015(7)
C21 0.0246(13) 0.0281(12) 0.0301(13) 0.0059(10) 0.0044(11) 0.0025(10)
C210 0.0227(12) 0.0267(12) 0.0257(12) -0.0018(10) 0.0060(10) 0.0008(10)
C211 0.0257(13) 0.0310(12) 0.0245(13) -0.0026(10) 0.0065(10) 0.0000(10)
C212 0.0284(14) 0.0371(14) 0.0288(14) 0.0000(11) 0.0091(11) 0.0016(11)
C213 0.0276(14) 0.0472(16) 0.0304(14) -0.0038(12) 0.0083(11) 0.0025(12)
C214 0.0289(14) 0.0451(16) 0.0412(16) -0.0053(13) 0.0166(12) -0.0064(12)
C215 0.0343(15) 0.0362(14) 0.0338(14) -0.0039(11) 0.0153(12) -0.0024(11)
C216 0.0289(14) 0.0355(14) 0.0302(14) 0.0007(11) 0.0113(11) 0.0023(11)
C217 0.0293(15) 0.0598(19) 0.0505(19) 0.0024(15) 0.0129(14) 0.0064(14)
C218 0.0430(17) 0.0417(16) 0.0567(19) 0.0054(14) 0.0275(15) -0.0015(13)
C220 0.0279(13) 0.0258(12) 0.0240(13) -0.0001(10) 0.0026(10) -0.0014(10)
C221 0.0296(14) 0.0268(12) 0.0253(13) 0.0014(10) 0.0051(11) -0.0026(10)
C222 0.0307(14) 0.0280(13) 0.0289(13) 0.0002(10) 0.0081(11) -0.0007(10)
C223 0.0340(14) 0.0300(13) 0.0255(13) -0.0018(10) 0.0082(11) -0.0049(11)
C224 0.0383(15) 0.0261(12) 0.0254(13) 0.0026(10) 0.0080(11) -0.0027(11)
C225 0.0328(14) 0.0271(12) 0.0263(13) 0.0015(10) 0.0060(11) 0.0012(10)
C226 0.0300(13) 0.0300(13) 0.0271(13) -0.0001(10) 0.0079(11) -0.0035(11)
C227 0.0430(17) 0.0373(15) 0.0402(16) 0.0063(12) 0.0178(13) -0.0029(12)
C228 0.0394(16) 0.0337(14) 0.0419(16) 0.0079(12) 0.0151(13) 0.0041(12)
O31 0.0230(8) 0.0249(8) 0.0237(8) 0.0004(7) 0.0044(7) -0.0065(7)
O32 0.0323(9) 0.0241(8) 0.0246(9) -0.0016(7) 0.0075(7) -0.0057(7)
C310 0.0176(11) 0.0239(12) 0.0249(13) 0.0001(9) 0.0028(9) 0.0010(9)
C311 0.0197(12) 0.0239(11) 0.0280(13) 0.0036(10) 0.0048(10) 0.0011(9)
C312 0.0244(12) 0.0285(12) 0.0285(13) -0.0019(10) 0.0069(10) -0.0053(10)
C313 0.0265(13) 0.0364(14) 0.0311(14) 0.0000(11) 0.0103(11) -0.0043(11)
C314 0.0243(13) 0.0312(13) 0.0333(14) 0.0061(11) 0.0097(11) -0.0017(10)
C315 0.0223(12) 0.0241(12) 0.0342(14) 0.0047(10) 0.0043(10) -0.0008(10)
C316 0.0254(13) 0.0265(12) 0.0270(13) 0.0017(10) 0.0055(10) -0.0001(10)
C317 0.0485(18) 0.0505(17) 0.0354(16) -0.0081(13) 0.0214(14) -0.0188(14)
C318 0.0483(18) 0.0335(15) 0.0385(16) 0.0020(12) 0.0109(14) -0.0162(13)
O1 0.0244(9) 0.0450(11) 0.0299(10) -0.0050(8) 0.0049(8) 0.0050(8)
C2 0.0364(16) 0.0399(15) 0.0423(17) -0.0029(13) 0.0127(13) 0.0097(12)
C3 0.0402(19) 0.119(4) 0.058(2) -0.036(2) 0.0246(17) -0.024(2)
O4 0.107(4) 0.049(7) 0.072(3) -0.014(5) -0.003(2) 0.028(4)
C5 0.065(7) 0.089(8) 0.064(6) 0.013(5) 0.026(5) 0.034(5)
C6 0.107(7) 0.101(7) 0.059(3) -0.011(4) 0.012(5) 0.050(5)
O4' 0.107(4) 0.049(7) 0.072(3) -0.014(5) -0.003(2) 0.028(4)
C5' 0.065(7) 0.089(8) 0.064(6) 0.013(5) 0.026(5) 0.034(5)
C6' 0.107(7) 0.101(7) 0.059(3) -0.011(4) 0.012(5) 0.050(5)
O7 0.0730(18) 0.0526(15) 0.0575(16) -0.0075(12) 0.0124(13) 0.0198(13)
C8 0.069(2) 0.0454(18) 0.064(2) -0.0035(16) 0.029(2) 0.0143(17)
C9 0.071(3) 0.060(2) 0.069(3) -0.0043(19) 0.034(2) 0.0024(19)

loop_
_atom_type_symbol
_atom_type_description
_atom_type_scat_dispersion_real
_atom_type_scat_dispersion_imag
_atom_type_scat_source
C C 0.0181 0.0091 'International Tables Vol C Tables 4.2.6.8 and 6.1.1.4'
H H 0.0000 0.0000 'International Tables Vol C Tables 4.2.6.8 and 6.1.1.4'
O O 0.0492 0.0322 'International Tables Vol C Tables 4.2.6.8 and 6.1.1.4'
Eu Eu -8.9294 11.1857 'International Tables Vol C Tables 4.2.6.8 and 6.1.1.4'

loop_
_geom_angle_atom_site_label_1
_geom_angle_atom_site_label_2
_geom_angle_atom_site_label_3
_geom_angle
_geom_angle_site_symmetry_1
_geom_angle_site_symmetry_3
O12 Eu1 O11 70.56(6) . .
O12 Eu1 O22 80.59(6) . .
O11 Eu1 O22 81.29(6) . .
O12 Eu1 O31 158.88(6) . .
O11 Eu1 O31 106.13(6) . .
O22 Eu1 O31 78.28(6) . .
O12 Eu1 O21 79.13(6) . .
O11 Eu1 O21 142.88(6) . .
O22 Eu1 O21 72.90(6) . .
O31 Eu1 O21 94.41(6) . .
O12 Eu1 O32 77.31(6) . 3_665
O11 Eu1 O32 114.83(6) . 3_665
O22 Eu1 O32 145.69(6) . 3_665
O31 Eu1 O32 121.23(6) . 3_665
O21 Eu1 O32 77.36(6) . 3_665
O12 Eu1 O1 125.26(6) . .
O11 Eu1 O1 74.99(6) . .
O22 Eu1 O1 133.98(6) . .
O31 Eu1 O1 71.48(6) . .
O21 Eu1 O1 141.82(6) . .
O32 Eu1 O1 80.33(6) 3_665 .
O12 Eu1 O31 123.62(5) . 3_665
O11 Eu1 O31 146.23(6) . 3_665
O22 Eu1 O31 128.61(6) . 3_665
O31 Eu1 O31 71.13(6) . 3_665
O21 Eu1 O31 69.53(6) . 3_665
O32 Eu1 O31 51.26(5) 3_665 3_665
O1 Eu1 O31 72.32(6) . 3_665
O12 Eu1 C310 98.73(6) . 3_665
O11 Eu1 C310 136.15(6) . 3_665
O22 Eu1 C310 140.49(6) . 3_665
O31 Eu1 C310 97.42(6) . 3_665
O21 Eu1 C310 68.27(6) . 3_665
O32 Eu1 C310 25.33(6) 3_665 3_665
O1 Eu1 C310 78.36(7) . 3_665
O31 Eu1 C310 26.37(6) 3_665 3_665
O12 Eu1 Eu1 154.20(4) . 3_665
O11 Eu1 Eu1 134.40(4) . 3_665
O22 Eu1 Eu1 106.62(4) . 3_665
O31 Eu1 Eu1 37.78(4) . 3_665
O21 Eu1 Eu1 79.53(4) . 3_665
O32 Eu1 Eu1 84.03(4) 3_665 3_665
O1 Eu1 Eu1 67.60(4) . 3_665
O31 Eu1 Eu1 33.34(3) 3_665 3_665
C310 Eu1 Eu1 59.67(5) 3_665 3_665
C110 O11 Eu1 136.42(15) . .
C120 O12 Eu1 140.05(15) . .
C110 C11 C120 120.8(2) . .
C110 C11 C130 118.1(2) . .
C120 C11 C130 121.0(2) . .
O11 C110 C11 124.2(2) . .
O11 C110 C111 115.7(2) . .
C11 C110 C111 120.2(2) . .
C112 C111 C116 119.8(2) . .
C112 C111 C110 121.0(2) . .
C116 C111 C110 119.1(2) . .
C111 C112 C113 120.8(2) . .
C111 C112 H112 119.6 . .
C113 C112 H112 119.6 . .
C114 C113 C112 118.3(2) . .
C114 C113 C117 120.7(2) . .
C112 C113 C117 121.0(2) . .
C113 C114 C115 121.8(2) . .
C113 C114 H114 119.1 . .
C115 C114 H114 119.1 . .
C114 C115 C116 118.8(2) . .
C114 C115 C118 120.7(2) . .
C116 C115 C118 120.5(3) . .
C111 C116 C115 120.4(2) . .
C111 C116 H116 119.8 . .
C115 C116 H116 119.8 . .
C113 C117 H11A 109.5 . .
C113 C117 H11B 109.5 . .
H11A C117 H11B 109.5 . .
C113 C117 H11C 109.5 . .
H11A C117 H11C 109.5 . .
H11B C117 H11C 109.5 . .
C115 C118 H11D 109.5 . .
C115 C118 H11E 109.5 . .
H11D C118 H11E 109.5 . .
C115 C118 H11F 109.5 . .
H11D C118 H11F 109.5 . .
H11E C118 H11F 109.5 . .
C115 C118 H11G 109.5 . .
C115 C118 H11H 109.5 . .
H11G C118 H11H 109.5 . .
C115 C118 H11I 109.5 . .
H11G C118 H11I 109.5 . .
H11H C118 H11I 109.5 . .
O12 C120 C11 123.3(2) . .
O12 C120 C121 114.8(2) . .
C11 C120 C121 121.7(2) . .
C122 C121 C126 120.1(2) . .
C122 C121 C120 117.4(2) . .
C126 C121 C120 122.1(2) . .
C123 C122 C121 120.4(2) . .
C123 C122 H122 119.8 . .
C121 C122 H122 119.8 . .
C122 C123 C124 118.5(2) . .
C122 C123 C127 120.4(2) . .
C124 C123 C127 121.1(2) . .
C125 C124 C123 122.2(2) . .
C125 C124 H124 118.9 . .
C123 C124 H124 118.9 . .
C124 C125 C126 118.5(2) . .
C124 C125 C128 120.9(2) . .
C126 C125 C128 120.7(2) . .
C121 C126 C125 120.3(2) . .
C121 C126 H126 119.9 . .
C125 C126 H126 119.9 . .
C123 C127 H12A 109.5 . .
C123 C127 H12B 109.5 . .
H12A C127 H12B 109.5 . .
C123 C127 H12C 109.5 . .
H12A C127 H12C 109.5 . .
H12B C127 H12C 109.5 . .
C125 C128 H12D 109.5 . .
C125 C128 H12E 109.5 . .
H12D C128 H12E 109.5 . .
C125 C128 H12F 109.5 . .
H12D C128 H12F 109.5 . .
H12E C128 H12F 109.5 . .
O13 C130 C131 119.1(2) . .
O13 C130 C11 121.0(2) . .
C131 C130 C11 119.8(2) . .
C136 C131 C132 119.4(3) . .
C136 C131 C130 119.1(3) . .
C132 C131 C130 121.3(2) . .
C133 C132 C131 121.0(2) . .
C133 C132 H132 119.5 . .
C131 C132 H132 119.5 . .
C132 C133 C134 118.3(3) . .
C132 C133 C137 121.6(3) . .
C134 C133 C137 120.1(3) . .
C135 C134 C133 122.2(3) . .
C135 C134 H134 118.9 . .
C133 C134 H134 118.9 . .
C134 C135 C136 118.6(3) . .
C134 C135 C138 120.5(3) . .
C136 C135 C138 120.9(3) . .
C135 C136 C131 120.5(3) . .
C135 C136 H136 119.8 . .
C131 C136 H136 119.8 . .
C133 C137 H13A 109.5 . .
C133 C137 H13B 109.5 . .
H13A C137 H13B 109.5 . .
C133 C137 H13C 109.5 . .
H13A C137 H13C 109.5 . .
H13B C137 H13C 109.5 . .
C135 C138 H13D 109.5 . .
C135 C138 H13E 109.5 . .
H13D C138 H13E 109.5 . .
C135 C138 H13F 109.5 . .
H13D C138 H13F 109.5 . .
H13E C138 H13F 109.5 . .
C135 C138 H13G 109.5 . .
C135 C138 H13H 109.5 . .
H13G C138 H13H 109.5 . .
C135 C138 H13I 109.5 . .
H13G C138 H13I 109.5 . .
H13H C138 H13I 109.5 . .
C210 O21 Eu1 125.41(15) . .
C220 O22 Eu1 130.96(16) . .
C210 C21 C220 125.0(2) . .
C210 C21 H21 116.7(17) . .
C220 C21 H21 118.1(17) . .
O21 C210 C21 123.7(2) . .
O21 C210 C211 117.1(2) . .
C21 C210 C211 119.2(2) . .
C216 C211 C212 118.9(2) . .
C216 C211 C210 119.4(2) . .
C212 C211 C210 121.7(2) . .
C213 C212 C211 121.2(3) . .
C213 C212 H212 119.4 . .
C211 C212 H212 119.4 . .
C214 C213 C212 118.2(3) . .
C214 C213 C217 121.0(3) . .
C212 C213 C217 120.8(3) . .
C213 C214 C215 122.4(3) . .
C213 C214 H214 118.8 . .
C215 C214 H214 118.8 . .
C214 C215 C216 118.2(3) . .
C214 C215 C218 119.8(3) . .
C216 C215 C218 122.1(3) . .
C211 C216 C215 121.2(2) . .
C211 C216 H216 119.4 . .
C215 C216 H216 119.4 . .
C213 C217 H21A 109.5 . .
C213 C217 H21B 109.5 . .
H21A C217 H21B 109.5 . .
C213 C217 H21C 109.5 . .
H21A C217 H21C 109.5 . .
H21B C217 H21C 109.5 . .
C215 C218 H21D 109.5 . .
C215 C218 H21E 109.5 . .
H21D C218 H21E 109.5 . .
C215 C218 H21F 109.5 . .
H21D C218 H21F 109.5 . .
H21E C218 H21F 109.5 . .
O22 C220 C21 123.6(2) . .
O22 C220 C221 117.2(2) . .
C21 C220 C221 119.1(2) . .
C222 C221 C226 118.9(2) . .
C222 C221 C220 119.5(2) . .
C226 C221 C220 121.4(2) . .
C221 C222 C223 120.6(2) . .
C221 C222 H222 119.7 . .
C223 C222 H222 119.7 . .
C224 C223 C222 119.1(2) . .
C224 C223 C227 121.2(2) . .
C222 C223 C227 119.8(2) . .
C223 C224 C225 121.7(2) . .
C223 C224 H224 119.2 . .
C225 C224 H224 119.2 . .
C226 C225 C224 118.4(2) . .
C226 C225 C228 120.0(2) . .
C224 C225 C228 121.6(2) . .
C225 C226 C221 121.3(2) . .
C225 C226 H226 119.3 . .
C221 C226 H226 119.3 . .
C223 C227 H22A 109.5 . .
C223 C227 H22B 109.5 . .
H22A C227 H22B 109.5 . .
C223 C227 H22C 109.5 . .
H22A C227 H22C 109.5 . .
H22B C227 H22C 109.5 . .
C225 C228 H22D 109.5 . .
C225 C228 H22E 109.5 . .
H22D C228 H22E 109.5 . .
C225 C228 H22F 109.5 . .
H22D C228 H22F 109.5 . .
H22E C228 H22F 109.5 . .
C225 C228 H22G 109.5 . .
H22D C228 H22G 140.7 . .
H22E C228 H22G 51.5 . .
H22F C228 H22G 60.9 . .
C225 C228 H22H 109.5 . .
H22D C228 H22H 60.9 . .
H22E C228 H22H 140.7 . .
H22F C228 H22H 51.5 . .
H22G C228 H22H 109.5 . .
C225 C228 H22I 109.5 . .
H22D C228 H22I 51.5 . .
H22E C228 H22I 60.9 . .
H22F C228 H22I 140.7 . .
H22G C228 H22I 109.5 . .
H22H C228 H22I 109.5 . .
C310 O31 Eu1 162.02(15) . .
C310 O31 Eu1 88.55(14) . 3_665
Eu1 O31 Eu1 108.87(6) . 3_665
C310 O32 Eu1 98.43(14) . 3_665
O32 C310 O31 119.7(2) . .
O32 C310 C311 119.6(2) . .
O31 C310 C311 120.6(2) . .
O32 C310 Eu1 56.24(12) . 3_665
O31 C310 Eu1 65.08(12) . 3_665
C311 C310 Eu1 164.31(16) . 3_665
C312 C311 C316 120.0(2) . .
C312 C311 C310 121.5(2) . .
C316 C311 C310 118.5(2) . .
C313 C312 C311 120.5(2) . .
C313 C312 H312 119.8 . .
C311 C312 H312 119.8 . .
C312 C313 C314 118.6(2) . .
C312 C313 C317 120.7(2) . .
C314 C313 C317 120.7(2) . .
C315 C314 C313 121.8(2) . .
C315 C314 H314 119.1 . .
C313 C314 H314 119.1 . .
C314 C315 C316 118.8(2) . .
C314 C315 C318 120.5(2) . .
C316 C315 C318 120.7(2) . .
C315 C316 C311 120.3(2) . .
C315 C316 H316 119.9 . .
C311 C316 H316 119.9 . .
C313 C317 H31A 109.5 . .
C313 C317 H31B 109.5 . .
H31A C317 H31B 109.5 . .
C313 C317 H31C 109.5 . .
H31A C317 H31C 109.5 . .
H31B C317 H31C 109.5 . .
C315 C318 H31D 109.5 . .
C315 C318 H31E 109.5 . .
H31D C318 H31E 109.5 . .
C315 C318 H31F 109.5 . .
H31D C318 H31F 109.5 . .
H31E C318 H31F 109.5 . .
C2 O1 Eu1 133.00(17) . .
C2 O1 H1 108(3) . .
Eu1 O1 H1 116(3) . .
O1 C2 C3 110.4(3) . .
O1 C2 H2A 109.6 . .
C3 C2 H2A 109.6 . .
O1 C2 H2B 109.6 . .
C3 C2 H2B 109.6 . .
H2A C2 H2B 108.1 . .
C2 C3 H3A 109.5 . .
C2 C3 H3B 109.5 . .
H3A C3 H3B 109.5 . .
C2 C3 H3C 109.5 . .
H3A C3 H3C 109.5 . .
H3B C3 H3C 109.5 . .
C5 O4 H4 109.5 . .
O4 C5 C6 110.9(5) . .
O4 C5 H5A 109.5 . .
C6 C5 H5A 109.5 . .
O4 C5 H5B 109.5 . .
C6 C5 H5B 109.5 . .
H5A C5 H5B 108.0 . .
C5 C6 H6A 109.5 . .
C5 C6 H6B 109.5 . .
H6A C6 H6B 109.5 . .
C5 C6 H6C 109.5 . .
H6A C6 H6C 109.5 . .
H6B C6 H6C 109.5 . .
C5' O4' H4' 109.5 . .
O4' C5' C6' 110.8(5) . .
O4' C5' H5'A 109.5 . .
C6' C5' H5'A 109.5 . .
O4' C5' H5'B 109.5 . .
C6' C5' H5'B 109.5 . .
H5'A C5' H5'B 108.1 . .
C5' C6' H6'A 109.5 . .
C5' C6' H6'B 109.5 . .
H6'A C6' H6'B 109.5 . .
C5' C6' H6'C 109.5 . .
H6'A C6' H6'C 109.5 . .
H6'B C6' H6'C 109.5 . .
C8 O7 H7 109(3) . .
O7 C8 C9 113.3(3) . .
O7 C8 H8A 108.9 . .
C9 C8 H8A 108.9 . .
O7 C8 H8B 108.9 . .
C9 C8 H8B 108.9 . .
H8A C8 H8B 107.7 . .
C8 C9 H9A 109.5 . .
C8 C9 H9B 109.5 . .
H9A C9 H9B 109.5 . .
C8 C9 H9C 109.5 . .
H9A C9 H9C 109.5 . .
H9B C9 H9C 109.5 . .

loop_
_geom_bond_atom_site_label_1
_geom_bond_atom_site_label_2
_geom_bond_distance
_geom_bond_site_symmetry_2
Eu1 O12 2.3159(16) .
Eu1 O11 2.3275(16) .
Eu1 O22 2.3410(17) .
Eu1 O31 2.3530(16) .
Eu1 O21 2.3598(17) .
Eu1 O32 2.4302(16) 3_665
Eu1 O1 2.4479(18) .
Eu1 O31 2.6229(16) 3_665
Eu1 C310 2.891(2) 3_665
Eu1 Eu1 4.0509(3) 3_665
O11 C110 1.271(3) .
O12 C120 1.261(3) .
C11 C110 1.420(3) .
C11 C120 1.424(4) .
C11 C130 1.498(4) .
C110 C111 1.496(3) .
C111 C112 1.390(4) .
C111 C116 1.391(4) .
C112 C113 1.399(4) .
C112 H112 0.9500 .
C113 C114 1.388(4) .
C113 C117 1.502(4) .
C114 C115 1.395(4) .
C114 H114 0.9500 .
C115 C116 1.396(4) .
C115 C118 1.510(4) .
C116 H116 0.9500 .
C117 H11A 0.9800 .
C117 H11B 0.9800 .
C117 H11C 0.9800 .
C118 H11D 0.9800 .
C118 H11E 0.9800 .
C118 H11F 0.9800 .
C118 H11G 0.9800 .
C118 H11H 0.9800 .
C118 H11I 0.9800 .
C120 C121 1.498(3) .
C121 C122 1.391(4) .
C121 C126 1.395(4) .
C122 C123 1.391(4) .
C122 H122 0.9500 .
C123 C124 1.396(4) .
C123 C127 1.507(4) .
C124 C125 1.385(4) .
C124 H124 0.9500 .
C125 C126 1.396(4) .
C125 C128 1.505(4) .
C126 H126 0.9500 .
C127 H12A 0.9800 .
C127 H12B 0.9800 .
C127 H12C 0.9800 .
C128 H12D 0.9800 .
C128 H12E 0.9800 .
C128 H12F 0.9800 .
O13 C130 1.235(3) .
C130 C131 1.492(4) .
C131 C136 1.398(4) .
C131 C132 1.398(4) .
C132 C133 1.386(4) .
C132 H132 0.9500 .
C133 C134 1.394(4) .
C133 C137 1.509(4) .
C134 C135 1.388(4) .
C134 H134 0.9500 .
C135 C136 1.393(4) .
C135 C138 1.508(4) .
C136 H136 0.9500 .
C137 H13A 0.9800 .
C137 H13B 0.9800 .
C137 H13C 0.9800 .
C138 H13D 0.9800 .
C138 H13E 0.9800 .
C138 H13F 0.9800 .
C138 H13G 0.9800 .
C138 H13H 0.9800 .
C138 H13I 0.9800 .
O21 C210 1.294(3) .
O22 C220 1.271(3) .
C21 C210 1.381(4) .
C21 C220 1.414(4) .
C21 H21 0.99(3) .
C210 C211 1.494(4) .
C211 C216 1.383(4) .
C211 C212 1.403(4) .
C212 C213 1.393(4) .
C212 H212 0.9500 .
C213 C214 1.382(4) .
C213 C217 1.511(4) .
C214 C215 1.392(4) .
C214 H214 0.9500 .
C215 C216 1.398(4) .
C215 C218 1.501(4) .
C216 H216 0.9500 .
C217 H21A 0.9800 .
C217 H21B 0.9800 .
C217 H21C 0.9800 .
C218 H21D 0.9800 .
C218 H21E 0.9800 .
C218 H21F 0.9800 .
C220 C221 1.488(3) .
C221 C222 1.392(4) .
C221 C226 1.404(4) .
C222 C223 1.395(4) .
C222 H222 0.9500 .
C223 C224 1.388(4) .
C223 C227 1.510(4) .
C224 C225 1.395(4) .
C224 H224 0.9500 .
C225 C226 1.384(4) .
C225 C228 1.509(4) .
C226 H226 0.9500 .
C227 H22A 0.9800 .
C227 H22B 0.9800 .
C227 H22C 0.9800 .
C228 H22D 0.9800 .
C228 H22E 0.9800 .
C228 H22F 0.9800 .
C228 H22G 0.9800 .
C228 H22H 0.9800 .
C228 H22I 0.9800 .
O31 C310 1.285(3) .
O31 Eu1 2.6229(16) 3_665
O32 C310 1.251(3) .
O32 Eu1 2.4301(16) 3_665
C310 C311 1.492(3) .
C310 Eu1 2.891(2) 3_665
C311 C312 1.389(4) .
C311 C316 1.395(3) .
C312 C313 1.386(4) .
C312 H312 0.9500 .
C313 C314 1.398(4) .
C313 C317 1.510(4) .
C314 C315 1.381(4) .
C314 H314 0.9500 .
C315 C316 1.391(4) .
C315 C318 1.511(4) .
C316 H316 0.9500 .
C317 H31A 0.9800 .
C317 H31B 0.9800 .
C317 H31C 0.9800 .
C318 H31D 0.9800 .
C318 H31E 0.9800 .
C318 H31F 0.9800 .
O1 C2 1.410(3) .
O1 H1 0.842(10) .
C2 C3 1.498(5) .
C2 H2A 0.9900 .
C2 H2B 0.9900 .
C3 H3A 0.9800 .
C3 H3B 0.9800 .
C3 H3C 0.9800 .
O4 C5 1.424(5) .
O4 H4 0.8400 .
C5 C6 1.506(5) .
C5 H5A 0.9900 .
C5 H5B 0.9900 .
C6 H6A 0.9800 .
C6 H6B 0.9800 .
C6 H6C 0.9800 .
O4' C5' 1.427(5) .
O4' H4' 0.8400 .
C5' C6' 1.505(5) .
C5' H5'A 0.9900 .
C5' H5'B 0.9900 .
C6' H6'A 0.9800 .
C6' H6'B 0.9800 .
C6' H6'C 0.9800 .
O7 C8 1.416(4) .
O7 H7 0.838(10) .
C8 C9 1.486(6) .
C8 H8A 0.9900 .
C8 H8B 0.9900 .
C9 H9A 0.9800 .
C9 H9B 0.9800 .
C9 H9C 0.9800 .

loop_
_geom_hbond_atom_site_label_D
_geom_hbond_atom_site_label_H
_geom_hbond_atom_site_label_A
_geom_hbond_distance_DH
_geom_hbond_distance_HA
_geom_hbond_distance_DA
_geom_hbond_angle_DHA
_geom_hbond_site_symmetry_A
O1 H1 O21 0.842(10) 1.977(14) 2.803(3) 167(4) 3_665
O4 H4 O7 0.84 2.02 2.816(14) 158.0 .
O4' H4' O7 0.84 1.89 2.706(18) 165.2 .
O7 H7 O13 0.838(10) 1.986(13) 2.816(3) 170(5) .

loop_
_geom_torsion_atom_site_label_1
_geom_torsion_atom_site_label_2
_geom_torsion_atom_site_label_3
_geom_torsion_atom_site_label_4
_geom_torsion
_geom_torsion_site_symmetry_1
_geom_torsion_site_symmetry_4
Eu1 O11 C110 C11 27.3(4) . .
Eu1 O11 C110 C111 -152.00(17) . .
C120 C11 C110 O11 -4.5(4) . .
C130 C11 C110 O11 171.1(2) . .
C120 C11 C110 C111 174.7(2) . .
C130 C11 C110 C111 -9.7(3) . .
O11 C110 C111 C112 125.6(2) . .
C11 C110 C111 C112 -53.7(3) . .
O11 C110 C111 C116 -51.5(3) . .
C11 C110 C111 C116 129.2(2) . .
C116 C111 C112 C113 1.2(4) . .
C110 C111 C112 C113 -175.8(2) . .
C111 C112 C113 C114 -2.7(4) . .
C111 C112 C113 C117 176.3(2) . .
C112 C113 C114 C115 1.9(4) . .
C117 C113 C114 C115 -177.0(2) . .
C113 C114 C115 C116 0.3(4) . .
C113 C114 C115 C118 -179.4(2) . .
C112 C111 C116 C115 1.2(4) . .
C110 C111 C116 C115 178.2(2) . .
C114 C115 C116 C111 -1.9(4) . .
C118 C115 C116 C111 177.8(2) . .
Eu1 O12 C120 C11 7.0(4) . .
Eu1 O12 C120 C121 -169.67(16) . .
C110 C11 C120 O12 -11.3(4) . .
C130 C11 C120 O12 173.2(2) . .
C110 C11 C120 C121 165.2(2) . .
C130 C11 C120 C121 -10.3(4) . .
O12 C120 C121 C122 -34.3(3) . .
C11 C120 C121 C122 148.9(2) . .
O12 C120 C121 C126 138.2(2) . .
C11 C120 C121 C126 -38.5(3) . .
C126 C121 C122 C123 1.1(4) . .
C120 C121 C122 C123 173.9(2) . .
C121 C122 C123 C124 -1.5(4) . .
C121 C122 C123 C127 177.4(2) . .
C122 C123 C124 C125 0.8(4) . .
C127 C123 C124 C125 -178.1(2) . .
C123 C124 C125 C126 0.3(4) . .
C123 C124 C125 C128 -179.2(3) . .
C122 C121 C126 C125 0.0(4) . .
C120 C121 C126 C125 -172.3(2) . .
C124 C125 C126 C121 -0.7(4) . .
C128 C125 C126 C121 178.7(2) . .
C110 C11 C130 O13 -55.6(3) . .
C120 C11 C130 O13 120.0(3) . .
C110 C11 C130 C131 122.2(3) . .
C120 C11 C130 C131 -62.2(3) . .
O13 C130 C131 C136 -22.1(4) . .
C11 C130 C131 C136 160.1(2) . .
O13 C130 C131 C132 153.0(2) . .
C11 C130 C131 C132 -24.8(4) . .
C136 C131 C132 C133 1.0(4) . .
C130 C131 C132 C133 -174.1(2) . .
C131 C132 C133 C134 -2.4(4) . .
C131 C132 C133 C137 175.9(2) . .
C132 C133 C134 C135 1.4(4) . .
C137 C133 C134 C135 -176.9(3) . .
C133 C134 C135 C136 1.0(4) . .
C133 C134 C135 C138 179.3(3) . .
C134 C135 C136 C131 -2.4(4) . .
C138 C135 C136 C131 179.3(3) . .
C132 C131 C136 C135 1.4(4) . .
C130 C131 C136 C135 176.6(2) . .
Eu1 O21 C210 C21 38.5(3) . .
Eu1 O21 C210 C211 -141.10(18) . .
C220 C21 C210 O21 3.0(4) . .
C220 C21 C210 C211 -177.4(2) . .
O21 C210 C211 C216 24.9(3) . .
C21 C210 C211 C216 -154.8(2) . .
O21 C210 C211 C212 -157.6(2) . .
C21 C210 C211 C212 22.8(4) . .
C216 C211 C212 C213 0.6(4) . .
C210 C211 C212 C213 -177.0(2) . .
C211 C212 C213 C214 -0.2(4) . .
C211 C212 C213 C217 179.4(3) . .
C212 C213 C214 C215 -0.1(4) . .
C217 C213 C214 C215 -179.8(3) . .
C213 C214 C215 C216 0.1(4) . .
C213 C214 C215 C218 179.1(3) . .
C212 C211 C216 C215 -0.6(4) . .
C210 C211 C216 C215 177.0(2) . .
C214 C215 C216 C211 0.3(4) . .
C218 C215 C216 C211 -178.7(3) . .
Eu1 O22 C220 C21 -11.1(4) . .
Eu1 O22 C220 C221 170.00(15) . .
C210 C21 C220 O22 -18.2(4) . .
C210 C21 C220 C221 160.7(2) . .
O22 C220 C221 C222 -11.5(4) . .
C21 C220 C221 C222 169.5(2) . .
O22 C220 C221 C226 164.7(2) . .
C21 C220 C221 C226 -14.2(4) . .
C226 C221 C222 C223 -0.3(4) . .
C220 C221 C222 C223 176.0(2) . .
C221 C222 C223 C224 -0.5(4) . .
C221 C222 C223 C227 -179.4(2) . .
C222 C223 C224 C225 1.7(4) . .
C227 C223 C224 C225 -179.4(3) . .
C223 C224 C225 C226 -1.9(4) . .
C223 C224 C225 C228 179.3(3) . .
C224 C225 C226 C221 1.0(4) . .
C228 C225 C226 C221 179.8(2) . .
C222 C221 C226 C225 0.1(4) . .
C220 C221 C226 C225 -176.2(2) . .
Eu1 O32 C310 O31 -15.1(2) 3_665 .
Eu1 O32 C310 C311 162.19(18) 3_665 .
Eu1 O31 C310 O32 -152.2(4) . .
Eu1 O31 C310 O32 13.8(2) 3_665 .
Eu1 O31 C310 C311 30.6(6) . .
Eu1 O31 C310 C311 -163.4(2) 3_665 .
Eu1 O31 C310 Eu1 -166.0(5) . 3_665
O32 C310 C311 C312 -172.6(2) . .
O31 C310 C311 C312 4.7(3) . .
Eu1 C310 C311 C312 -102.5(6) 3_665 .
O32 C310 C311 C316 4.9(3) . .
O31 C310 C311 C316 -177.8(2) . .
Eu1 C310 C311 C316 75.0(7) 3_665 .
C316 C311 C312 C313 -0.8(4) . .
C310 C311 C312 C313 176.6(2) . .
C311 C312 C313 C314 0.9(4) . .
C311 C312 C313 C317 -179.5(3) . .
C312 C313 C314 C315 -0.4(4) . .
C317 C313 C314 C315 -180.0(3) . .
C313 C314 C315 C316 -0.2(4) . .
C313 C314 C315 C318 179.2(3) . .
C314 C315 C316 C311 0.3(4) . .
C318 C315 C316 C311 -179.0(2) . .
C312 C311 C316 C315 0.2(4) . .
C310 C311 C316 C315 -177.3(2) . .
Eu1 O1 C2 C3 -109.0(3) . .
